data_2102338
loop_
_publ_author_name
'Marsh, Richard E.'

_publ_section_title
;
 Space group <i>Cc</i>: an update
;
_journal_issue 2
_journal_name_full 'Acta Crystallographica Section B'
_journal_page_first 252
_journal_page_last 253
_journal_paper_doi 10.1107/S0108768104003878
_journal_volume 60
_journal_year 2004
_chemical_formula_moiety 'C30 H32 N8 Cd, 2(Cl O4)'
_chemical_formula_sum 'C30 H32 Cd Cl2 N8 O8'
_space_group_crystal_system monoclinic
_space_group_IT_number 15
_space_group_name_Hall '-C 2yc'
_space_group_name_H-M_alt 'C 1 2/c 1'
_audit_creation_method CRYM
_cell_angle_alpha 90
_cell_angle_beta 95.85
_cell_angle_gamma 90
_cell_formula_units_Z 4
_cell_length_a 18.0930
_cell_length_b 10.6570
_cell_length_c 17.5310
_cell_volume 3362.673
_cod_data_source_file bk0142.cif
_cod_data_source_block GEFXEU
_cod_depositor_comments
;
 Updating space group information and adding the symmetry operation list.

 Antanas Vaitkus,
 2018-06-14

 Adding the _cell_formula_units_Z data item.

 Antanas Vaitkus,
 2017-08-05

  Added moiety chemical formula from Marsh (2004) paper.
  The summary chemical formula is calculated from moiety formula using
  AdHocParser
  (svn://www.crystallography.net/cod-tools/trunk/Formulae/AdHocParser.yp,
  revision 1441.)

  Andrius Merkys
  2013-11-11
;
_cod_original_sg_symbol_H-M C2/c
_cod_database_code 2102338

loop_
_space_group_symop_id
_space_group_symop_operation_xyz
1 x,y,z
2 -x,y,-z+1/2
3 -x,-y,-z
4 x,-y,z+1/2
5 x+1/2,y+1/2,z
6 -x+1/2,y+1/2,-z+1/2
7 -x+1/2,-y+1/2,-z
8 x+1/2,-y+1/2,z+1/2

loop_
_atom_site_label
_atom_site_type_symbol
_atom_site_fract_x
_atom_site_fract_y
_atom_site_fract_z
Cd1 Cd 0.00000 0.00955 0.25000
N1 N 0.07475 -0.17900 0.30900
N2 N 0.13530 0.04665 0.27565
N3 N 0.02560 0.19180 0.33985
N4 N -0.05740 -0.01280 0.37270
C1 C 0.14800 -0.16140 0.32440
C2 C 0.19330 -0.24640 0.36580
C3 C 0.16240 -0.35300 0.39395
C4 C 0.08800 -0.37140 0.38075
C5 C 0.04595 -0.28415 0.33655
C6 C 0.17700 -0.04070 0.30030
C7 C 0.16875 0.16940 0.26215
C8 C 0.15465 0.25920 0.32465
C9 C 0.07525 0.29835 0.32790
C10 C -0.00395 0.18890 0.40130
C11 C -0.05360 0.08745 0.41895
C12 C -0.09655 0.09705 0.48005
C13 C -0.14310 0.00295 0.49205
C14 C -0.14845 -0.10230 0.44675
C15 C -0.10325 -0.10565 0.38745
H1 H 0.24405 -0.23225 0.37460
H2 H 0.19225 -0.41165 0.42170
H3 H 0.06575 -0.44085 0.40070
H4 H -0.00445 -0.29900 0.32550
H5 H 0.22815 -0.02895 0.30360
H6 H 0.14775 0.20240 0.21325
H7 H 0.22175 0.15965 0.26035
H8 H 0.18410 0.33395 0.31890
H9 H 0.17230 0.22120 0.37340
H10 H 0.07290 0.35810 0.36925
H11 H 0.05775 0.34025 0.28040
H12 H 0.00600 0.25320 0.43665
H13 H -0.09320 0.16685 0.51180
H14 H -0.17255 0.00920 0.53235
H15 H -0.18060 -0.16740 0.45540
H16 H -0.10505 -0.17645 0.35630
Cl1 Cl -0.36865 0.02935 0.09170
O1 O -0.36255 0.08690 0.16325
O2 O -0.30465 0.06015 0.05800
O3 O -0.37050 -0.09735 0.10115
O4 O -0.43000 0.07735 0.04530
